data_7025378
loop_
_publ_author_name
'Botchway, Stanley'
'Dilworth, Jonathan R.'
'Salichou, Maria'

_publ_section_title
;
 One and two photon fluorescent complexes of rhenium and their technetium
 analogues.
;
_journal_issue 22
_journal_name_full 'Dalton transactions (Cambridge, England : 2003)'
_journal_page_first 5219
_journal_page_last 5220
_journal_paper_doi 10.1039/b927506a
_journal_volume 39
_journal_year 2010
_chemical_compound_source 'synthesis as described'
_chemical_formula_moiety 'C39 H31 N4 O9 Re'
_chemical_formula_sum 'C39 H31 N4 O9 Re'
_chemical_formula_weight 885.90
_chemical_melting_point ?
_space_group_IT_number 14
_symmetry_cell_setting monoclinic
_symmetry_space_group_name_Hall '-P 2yn'
_symmetry_space_group_name_H-M 'P 1 21/n 1'
_atom_sites_solution_hydrogens geom
_atom_sites_solution_primary direct
_cell_angle_alpha 90
_cell_angle_beta 100.2890(3)
_cell_angle_gamma 90
_cell_formula_units_Z 4
_cell_length_a 12.2213(2)
_cell_length_b 16.4515(2)
_cell_length_c 17.8066(2)
_cell_measurement_reflns_used 35125
_cell_measurement_temperature 150
_cell_measurement_theta_max 28
_cell_measurement_theta_min 5
_cell_volume 3522.60(8)
_computing_cell_refinement
; 
KappaCCD software 'DENZO' (Otwinowski & Minor, 1996) 
;
_computing_data_collection
; 
KappaCCD software 'Collect' (Nonius, 2000) 
;
_computing_data_reduction
; 
KappaCCD software 'DENZO' (Otwinowski & Minor, 1996) 
;
_computing_publication_material
; 
CRYSTALS (Watkin et al, 2001) 
;
_computing_structure_refinement
; 
CRYSTALS (Watkin et al, 2001) 
;
_computing_structure_solution 'SIR92 (Giacovazzo et al, 1992)'
_diffrn_ambient_temperature 150
_diffrn_measured_fraction_theta_full 0.999
_diffrn_measured_fraction_theta_max 0.999
_diffrn_measurement_device_type
; 
Nonius KappaCCD 
;
_diffrn_measurement_method \w
_diffrn_radiation_monochromator graphite
_diffrn_radiation_type 'Mo K\a'
_diffrn_radiation_wavelength 0.71073
_diffrn_reflns_av_R_equivalents 0.040
_diffrn_reflns_limit_h_max 15
_diffrn_reflns_limit_h_min -15
_diffrn_reflns_limit_k_max 20
_diffrn_reflns_limit_k_min -21
_diffrn_reflns_limit_l_max 23
_diffrn_reflns_limit_l_min -23
_diffrn_reflns_number 35125
_diffrn_reflns_theta_full 27.451
_diffrn_reflns_theta_max 27.451
_diffrn_reflns_theta_min 5.100
_diffrn_standards_number 0
_exptl_absorpt_coefficient_mu 3.513
_exptl_absorpt_correction_T_max 0.75
_exptl_absorpt_correction_T_min 0.61
_exptl_absorpt_correction_type multi-scan
_exptl_absorpt_process_details 'DENZO/SCALEPACK (Otwinowski & Minor, 1997)'
_exptl_crystal_colour colourless
_exptl_crystal_density_diffrn 1.670
_exptl_crystal_description block
_exptl_crystal_F_000 1760
_exptl_crystal_size_max 0.14
_exptl_crystal_size_mid 0.10
_exptl_crystal_size_min 0.08
_exptl_crystal_thermal_history
; 
The material was crystallised at ambient temperature. A suitable crystal 
was cooled rapidly to 150K for single-crystal X-ray diffraction analysis. 
;
_refine_diff_density_max 1.75
_refine_diff_density_min -1.77
_refine_ls_extinction_method None
_refine_ls_goodness_of_fit_ref 0.9842
_refine_ls_hydrogen_treatment noref
_refine_ls_matrix_type full
_refine_ls_number_parameters 551
_refine_ls_number_reflns 6220
_refine_ls_number_restraints 167
_refine_ls_R_factor_all 0.0399
_refine_ls_R_factor_gt 0.0271
_refine_ls_shift/su_max 0.028839
_refine_ls_weighting_details
;
 Method, part 1, Chebychev polynomial, (Watkin, 1994, Prince, 1982) 
 [weight] = 1.0/[A~0~*T~0~(x)+A~1~*T~1~(x) ... +A~n-1~]*T~n-1~(x)] 
 where A~i~ are the Chebychev coefficients listed below and x= Fcalc/Fmax 
 Method = Robust Weighting (Prince, 1982) 
 W = [weight] * [1-(deltaF/6*sigmaF)^2^]^2^ 
 A~i~ are: 
 0.802 0.232 0.517 
;
_refine_ls_weighting_scheme calc
_refine_ls_wR_factor_all 0.0394
_refine_ls_wR_factor_gt 0.0311
_refine_ls_wR_factor_ref 0.0311
_reflns_limit_h_max 15
_reflns_limit_h_min -15
_reflns_limit_k_max 21
_reflns_limit_k_min 0
_reflns_limit_l_max 23
_reflns_limit_l_min 0
_reflns_number_gt 6220
_reflns_number_total 7978
_reflns_threshold_expression I>3.00u(I)
_cod_data_source_file b927506a.txt
_cod_data_source_block arc1622
_cod_depositor_comments
;
The following automatic conversions were performed:

'_chemical_melting_point' value 'not measured' was changed to '?' -
the value is undefined or not given.

'_symmetry_cell_setting' value
'Monoclinic' changed to 'monoclinic' according to
/home/saulius/struct/CIF-dictionaries/cif_core.dic dictionary named
'cif_core.dic' version 2.4.2 from 2011-04-26.

Automatic conversion script
Id: cif_fix_values 1891 2012-01-12 08:04:46Z andrius 
;
_cod_original_sg_symbol_Hall '-P 2yn '
_cod_original_sg_symbol_H-M 'P 1 21/n 1 '
_cod_database_code 7025378

loop_
_symmetry_equiv_pos_as_xyz
x,y,z
-x,-y,-z
-x+1/2,y+1/2,-z+1/2
x+1/2,-y+1/2,z+1/2

loop_
_atom_site_label
_atom_site_type_symbol
_atom_site_fract_x
_atom_site_fract_y
_atom_site_fract_z
_atom_site_U_iso_or_equiv
_atom_site_occupancy
_atom_site_adp_type
_atom_site_refinement_flags_posn
_atom_site_refinement_flags_adp
_atom_site_refinement_flags_occupancy
_atom_site_disorder_assembly
_atom_site_disorder_group
Re1 Re 0.270410(10) 0.462811(7) 0.296361(7) 0.0312 1.0000 Uani . . . . .
C1 C 0.0107(3) 0.46783(19) 0.3052(2) 0.0366 1.0000 Uani . . . . .
C2 C 0.0662(4) 0.5477(2) 0.3381(2) 0.0453 1.0000 Uani . . . . .
O1 O 0.1722(2) 0.55016(14) 0.34464(17) 0.0466 1.0000 Uani . . . . .
O2 O 0.0060(3) 0.60248(18) 0.3529(2) 0.0719 1.0000 Uani . . . . .
N1 N 0.0588(2) 0.39645(16) 0.34621(15) 0.0312 1.0000 Uani . . . . .
N2 N 0.1689(2) 0.37830(16) 0.34864(15) 0.0311 1.0000 Uani . . . . .
C3 C 0.1847(3) 0.3051(2) 0.38133(18) 0.0338 1.0000 Uani . . . . .
C4 C 0.0841(3) 0.2765(2) 0.3994(2) 0.0396 1.0000 Uani . . . . .
C5 C 0.0056(3) 0.33529(19) 0.37627(18) 0.0340 1.0000 Uani . . . . .
C6 C 0.2928(3) 0.26264(19) 0.39100(19) 0.0350 1.0000 Uani . . . . .
C7 C 0.3160(3) 0.2118(2) 0.3340(2) 0.0450 1.0000 Uani . . . . .
C8 C 0.4150(4) 0.1678(2) 0.3424(3) 0.0524 1.0000 Uani . . . . .
C9 C 0.4901(3) 0.1735(2) 0.4092(3) 0.0500 1.0000 Uani . . . . .
C10 C 0.4699(3) 0.2245(3) 0.4675(2) 0.0491 1.0000 Uani . . . . .
C11 C 0.3720(3) 0.2699(2) 0.4579(2) 0.0403 1.0000 Uani . . . . .
O3 O 0.3460(2) 0.32334(19) 0.51122(15) 0.0525 1.0000 Uani . . . . .
C12 C 0.4319(4) 0.3408(4) 0.5752(3) 0.0777 1.0000 Uani . . . . .
C13 C -0.1159(3) 0.3353(2) 0.37463(19) 0.0361 1.0000 Uani . . . . .
C14 C -0.1777(3) 0.2702(2) 0.3411(3) 0.0522 1.0000 Uani . . . . .
C15 C -0.2924(3) 0.2679(3) 0.3367(3) 0.0584 1.0000 Uani . . . . .
C16 C -0.3444(3) 0.3304(3) 0.3665(2) 0.0506 1.0000 Uani . . . . .
C17 C -0.2851(3) 0.3958(2) 0.40217(19) 0.0418 1.0000 Uani . . . . .
C18 C -0.1698(3) 0.3985(2) 0.40633(17) 0.0361 1.0000 Uani . . . . .
O4 O -0.1039(2) 0.45984(16) 0.43919(14) 0.0431 1.0000 Uani . . . . .
C19 C -0.1565(3) 0.5289(3) 0.4670(2) 0.0555 1.0000 Uani . . . . .
N3 N 0.0203(2) 0.46069(15) 0.22521(16) 0.0328 1.0000 Uani . . . . .
N4 N 0.1234(2) 0.45944(16) 0.20595(15) 0.0320 1.0000 Uani . . . . .
C20 C 0.1058(3) 0.4446(2) 0.13110(19) 0.0364 1.0000 Uani . . . . .
C21 C -0.0075(3) 0.4365(2) 0.1029(2) 0.0444 1.0000 Uani . . . . .
C22 C -0.0607(3) 0.4459(2) 0.1640(2) 0.0463 1.0000 Uani D U . . .
C23 C 0.1992(3) 0.4399(3) 0.08777(19) 0.0465 1.0000 Uani . . . . .
C24 C 0.2405(4) 0.5088(3) 0.0600(2) 0.0596 1.0000 Uani . . . . .
C25 C 0.3244(4) 0.5039(5) 0.0160(3) 0.0857 1.0000 Uani . . . . .
C26 C 0.3626(5) 0.4277(6) -0.0002(3) 0.0942 1.0000 Uani . . . . .
C27 C 0.3234(4) 0.3586(4) 0.0276(3) 0.0794 1.0000 Uani . . . . .
C28 C 0.2399(3) 0.3630(3) 0.0718(2) 0.0566 1.0000 Uani . . . . .
O5 O 0.1952(3) 0.29830(18) 0.10344(18) 0.0624 1.0000 Uani . . . . .
C29 C 0.2467(4) 0.2202(3) 0.0984(3) 0.0842 1.0000 Uani . . . . .
C30 C -0.1799(5) 0.4629(4) 0.1802(4) 0.0434 0.588(7) Uani D U P 1 1
C31 C -0.2090(13) 0.5364(10) 0.2104(17) 0.0599 0.588(7) Uani D U P 1 1
C32 C -0.3196(9) 0.5476(6) 0.2220(7) 0.0721 0.588(7) Uani D U P 1 1
C33 C -0.3978(6) 0.4878(6) 0.2001(6) 0.0783 0.588(7) Uani D U P 1 1
C34 C -0.3688(11) 0.4143(9) 0.1718(16) 0.0665 0.588(7) Uani D U P 1 1
C35 C -0.2606(5) 0.4023(5) 0.1597(4) 0.0516 0.588(7) Uani D U P 1 1
O6 O -0.2290(6) 0.3327(6) 0.1310(5) 0.0650 0.588(7) Uani D U P 1 1
C36 C -0.3136(10) 0.2708(9) 0.1143(9) 0.0898 0.588(7) Uani D U P 1 1
C80 C -0.1730(5) 0.4109(5) 0.1538(4) 0.0331 0.412(7) Uani D U P 1 2
C81 C -0.2014(10) 0.3386(8) 0.1150(8) 0.0458 0.412(7) Uani D U P 1 2
C82 C -0.3104(11) 0.3080(8) 0.1104(9) 0.0551 0.412(7) Uani D U P 1 2
C83 C -0.3881(7) 0.3517(8) 0.1411(5) 0.0544 0.412(7) Uani D U P 1 2
C84 C -0.3613(12) 0.4266(13) 0.1757(16) 0.0506 0.412(7) Uani D U P 1 2
C85 C -0.2517(6) 0.4541(5) 0.1831(5) 0.0385 0.412(7) Uani D U P 1 2
O56 O -0.2165(9) 0.5273(9) 0.2171(12) 0.0402 0.412(7) Uani D U P 1 2
C86 C -0.2919(12) 0.5706(8) 0.2553(7) 0.0531 0.412(7) Uani D U P 1 2
C37 C 0.3525(2) 0.3836(2) 0.25119(17) 0.0358 1.0000 Uani . . . . .
O7 O 0.40545(19) 0.33717(17) 0.22498(14) 0.0453 1.0000 Uani . . . . .
C38 C 0.3501(3) 0.5451(3) 0.2527(3) 0.0568 1.0000 Uani . . . . .
O8 O 0.4016(3) 0.5948(2) 0.2302(3) 0.0928 1.0000 Uani . . . . .
C39 C 0.3912(3) 0.4613(2) 0.3807(2) 0.0421 1.0000 Uani . . . . .
O9 O 0.4667(3) 0.4591(2) 0.42986(16) 0.0603 1.0000 Uani . . . . .
H11 H -0.0700 0.4702 0.3086 0.0462 1.0000 Uiso . . . . .
H41 H 0.0721 0.2236 0.4244 0.0478 1.0000 Uiso . . . . .
H71 H 0.2606 0.2064 0.2856 0.0543 1.0000 Uiso . . . . .
H81 H 0.4311 0.1324 0.3000 0.0645 1.0000 Uiso . . . . .
H91 H 0.5600 0.1406 0.4161 0.0619 1.0000 Uiso . . . . .
H101 H 0.5253 0.2287 0.5160 0.0592 1.0000 Uiso . . . . .
H121 H 0.4032 0.3802 0.6099 0.0912 1.0000 Uiso . . . . .
H122 H 0.4973 0.3651 0.5568 0.0912 1.0000 Uiso . . . . .
H123 H 0.4550 0.2894 0.6037 0.0912 1.0000 Uiso . . . . .
H141 H -0.1394 0.2241 0.3197 0.0634 1.0000 Uiso . . . . .
H151 H -0.3365 0.2208 0.3119 0.0700 1.0000 Uiso . . . . .
H161 H -0.4270 0.3291 0.3624 0.0612 1.0000 Uiso . . . . .
H171 H -0.3244 0.4404 0.4247 0.0509 1.0000 Uiso . . . . .
H191 H -0.0985 0.5691 0.4896 0.0672 1.0000 Uiso . . . . .
H192 H -0.1993 0.5108 0.5070 0.0672 1.0000 Uiso . . . . .
H193 H -0.2084 0.5548 0.4239 0.0672 1.0000 Uiso . . . . .
H211 H -0.0431 0.4260 0.0487 0.0518 1.0000 Uiso . . . . .
H241 H 0.2106 0.5631 0.0713 0.0733 1.0000 Uiso . . . . .
H251 H 0.3560 0.5542 -0.0034 0.1056 1.0000 Uiso . . . . .
H261 H 0.4206 0.4233 -0.0332 0.1149 1.0000 Uiso . . . . .
H271 H 0.3543 0.3046 0.0163 0.0937 1.0000 Uiso . . . . .
H291 H 0.2064 0.1782 0.1235 0.0937 1.0000 Uiso . . . . .
H292 H 0.3261 0.2226 0.1245 0.0937 1.0000 Uiso . . . . .
H293 H 0.2432 0.2055 0.0435 0.0937 1.0000 Uiso . . . . .
H311 H -0.1526 0.5806 0.2236 0.0758 0.5878 Uiso . . . 1 1
H321 H -0.3410 0.5988 0.2460 0.0915 0.5878 Uiso . . . 1 1
H331 H -0.4770 0.4978 0.2048 0.0984 0.5878 Uiso . . . 1 1
H341 H -0.4252 0.3699 0.1601 0.0809 0.5878 Uiso . . . 1 1
H361 H -0.2815 0.2217 0.0932 0.1099 0.5878 Uiso . . . 1 1
H362 H -0.3770 0.2920 0.0759 0.1099 0.5878 Uiso . . . 1 1
H363 H -0.3408 0.2558 0.1622 0.1099 0.5878 Uiso . . . 1 1
H811 H -0.1457 0.3086 0.0906 0.0555 0.4122 Uiso . . . 1 2
H821 H -0.3312 0.2546 0.0850 0.0656 0.4122 Uiso . . . 1 2
H831 H -0.4647 0.3293 0.1384 0.0652 0.4122 Uiso . . . 1 2
H841 H -0.4189 0.4599 0.1948 0.0613 0.4122 Uiso . . . 1 2
H861 H -0.2561 0.6221 0.2771 0.0670 0.4122 Uiso . . . 1 2
H862 H -0.3611 0.5838 0.2180 0.0670 0.4122 Uiso . . . 1 2
H863 H -0.3114 0.5362 0.2973 0.0670 0.4122 Uiso . . . 1 2

loop_
_atom_site_aniso_label
_atom_site_aniso_U_11
_atom_site_aniso_U_22
_atom_site_aniso_U_33
_atom_site_aniso_U_23
_atom_site_aniso_U_13
_atom_site_aniso_U_12
Re1 0.03115(7) 0.03301(7) 0.03118(7) -0.00178(5) 0.01050(4) -0.00928(5)
C1 0.0380(16) 0.0297(15) 0.0478(18) 0.0084(14) 0.0228(14) 0.0027(13)
C2 0.060(2) 0.0312(17) 0.054(2) -0.0030(15) 0.0368(18) -0.0060(15)
O1 0.0579(16) 0.0300(12) 0.0585(16) -0.0113(11) 0.0283(13) -0.0100(10)
O2 0.083(2) 0.0407(15) 0.110(3) -0.0161(17) 0.067(2) -0.0023(15)
N1 0.0313(12) 0.0289(12) 0.0364(13) 0.0031(11) 0.0139(10) -0.0036(10)
N2 0.0297(12) 0.0287(12) 0.0372(13) 0.0001(11) 0.0125(10) -0.0049(10)
C3 0.0341(15) 0.0325(15) 0.0339(15) 0.0018(12) 0.0035(12) -0.0052(12)
C4 0.0356(16) 0.0368(16) 0.0471(18) 0.0126(14) 0.0092(14) -0.0041(13)
C5 0.0331(15) 0.0341(16) 0.0372(16) 0.0055(13) 0.0123(12) -0.0070(12)
C6 0.0327(16) 0.0299(14) 0.0432(17) 0.0029(13) 0.0092(13) -0.0050(12)
C7 0.046(2) 0.0391(18) 0.050(2) -0.0044(15) 0.0103(16) -0.0044(15)
C8 0.053(2) 0.042(2) 0.066(3) -0.0059(18) 0.0215(19) -0.0010(17)
C9 0.0391(18) 0.0413(19) 0.074(3) 0.0147(19) 0.0226(18) 0.0030(15)
C10 0.0382(18) 0.057(2) 0.053(2) 0.0155(18) 0.0103(16) 0.0043(16)
C11 0.0390(17) 0.0436(18) 0.0393(17) 0.0046(15) 0.0098(14) -0.0013(14)
O3 0.0441(14) 0.0716(19) 0.0391(13) -0.0029(13) -0.0001(11) 0.0098(13)
C12 0.061(3) 0.118(5) 0.049(2) -0.016(3) -0.004(2) 0.009(3)
C13 0.0315(15) 0.0373(16) 0.0404(16) 0.0115(13) 0.0091(12) -0.0076(13)
C14 0.044(2) 0.0387(19) 0.075(3) 0.0050(19) 0.0163(18) -0.0106(16)
C15 0.044(2) 0.048(2) 0.083(3) 0.006(2) 0.011(2) -0.0197(17)
C16 0.0336(17) 0.053(2) 0.066(2) 0.0143(19) 0.0120(16) -0.0106(16)
C17 0.0323(16) 0.055(2) 0.0395(17) 0.0132(16) 0.0109(13) -0.0035(15)
C18 0.0327(15) 0.0491(18) 0.0280(14) 0.0072(13) 0.0093(12) -0.0064(14)
O4 0.0345(12) 0.0579(15) 0.0386(12) -0.0120(11) 0.0109(10) -0.0062(11)
C19 0.045(2) 0.073(3) 0.050(2) -0.024(2) 0.0130(17) 0.0021(19)
N3 0.0302(12) 0.0299(12) 0.0413(14) 0.0084(11) 0.0142(11) 0.0046(10)
N4 0.0283(12) 0.0353(13) 0.0348(13) 0.0007(11) 0.0118(10) 0.0046(10)
C20 0.0412(17) 0.0333(16) 0.0341(16) 0.0018(12) 0.0050(13) 0.0121(13)
C21 0.0418(19) 0.0422(18) 0.0455(19) 0.0104(15) -0.0026(15) 0.0022(15)
C22 0.0285(15) 0.053(2) 0.056(2) 0.0262(17) 0.0047(14) 0.0008(14)
C23 0.0425(19) 0.069(2) 0.0278(15) 0.0051(16) 0.0046(13) 0.0234(17)
C24 0.056(2) 0.082(3) 0.045(2) 0.027(2) 0.0212(18) 0.032(2)
C25 0.063(3) 0.151(5) 0.051(2) 0.046(3) 0.029(2) 0.046(3)
C26 0.069(3) 0.180(7) 0.038(2) 0.012(3) 0.022(2) 0.062(4)
C27 0.059(3) 0.140(5) 0.036(2) -0.017(3) -0.0024(19) 0.061(3)
C28 0.052(2) 0.081(3) 0.0322(17) -0.0110(18) -0.0067(15) 0.036(2)
O5 0.0626(18) 0.0508(16) 0.0641(18) -0.0222(15) -0.0146(14) 0.0308(15)
C29 0.073(3) 0.061(3) 0.100(4) -0.044(3) -0.034(3) 0.040(2)
C30 0.040(3) 0.051(3) 0.042(3) 0.022(3) 0.017(2) 0.011(2)
C31 0.064(5) 0.056(5) 0.070(7) 0.032(4) 0.038(5) 0.034(5)
C32 0.068(5) 0.069(6) 0.092(7) 0.034(5) 0.048(5) 0.036(3)
C33 0.050(4) 0.094(5) 0.102(6) 0.050(5) 0.044(4) 0.027(3)
C34 0.038(4) 0.089(6) 0.076(9) 0.031(6) 0.018(6) -0.001(5)
C35 0.038(3) 0.077(4) 0.041(3) 0.016(3) 0.008(2) 0.001(3)
O6 0.044(4) 0.099(4) 0.058(4) -0.021(3) 0.022(3) -0.020(3)
C36 0.062(6) 0.138(10) 0.075(7) -0.042(8) 0.027(5) -0.047(6)
C80 0.025(3) 0.049(4) 0.025(3) 0.003(3) 0.004(2) 0.005(2)
C81 0.043(6) 0.058(5) 0.038(5) -0.007(4) 0.011(5) -0.006(5)
C82 0.044(5) 0.076(7) 0.045(5) -0.001(6) 0.005(4) -0.012(5)
C83 0.030(4) 0.101(7) 0.031(4) 0.008(4) 0.004(3) -0.011(4)
C84 0.026(4) 0.094(8) 0.033(6) 0.009(7) 0.009(5) 0.005(5)
C85 0.029(4) 0.057(5) 0.030(4) 0.002(3) 0.009(3) 0.006(3)
O56 0.038(4) 0.049(5) 0.039(5) 0.005(5) 0.020(4) 0.010(4)
C86 0.068(7) 0.047(6) 0.052(6) 0.005(5) 0.033(5) 0.023(5)
C37 0.0239(13) 0.0540(19) 0.0292(14) -0.0009(15) 0.0043(11) -0.0091(14)
O7 0.0321(12) 0.0653(17) 0.0393(12) -0.0087(12) 0.0085(10) 0.0046(11)
C38 0.039(2) 0.063(3) 0.070(3) 0.020(2) 0.0117(18) -0.0073(18)
O8 0.0529(18) 0.089(3) 0.139(4) 0.061(3) 0.024(2) -0.0231(18)
C39 0.0487(19) 0.0399(17) 0.0404(17) -0.0097(15) 0.0150(15) -0.0146(15)
O9 0.0531(16) 0.081(2) 0.0411(14) -0.0190(14) -0.0070(12) -0.0116(15)

loop_
_atom_type_symbol
_atom_type_scat_dispersion_real
_atom_type_scat_dispersion_imag
_atom_type_scat_Cromer_Mann_a1
_atom_type_scat_Cromer_Mann_b1
_atom_type_scat_Cromer_Mann_a2
_atom_type_scat_Cromer_Mann_b2
_atom_type_scat_Cromer_Mann_a3
_atom_type_scat_Cromer_Mann_b3
_atom_type_scat_Cromer_Mann_a4
_atom_type_scat_Cromer_Mann_b4
_atom_type_scat_Cromer_Mann_c
_atom_type_scat_source
C 0.0033 0.0016 2.3100 20.8439 1.0200 10.2075 1.5886 0.5687 0.8650 51.6512 0.2156 'International Tables Vol C 4.2.6.8 and 6.1.1.4'
H 0.0000 0.0000 0.4930 10.5109 0.3229 26.1257 0.1402 3.1424 0.0408 57.7998 0.0030 'International Tables Vol C 4.2.6.8 and 6.1.1.4'
N 0.0061 0.0033 12.2126 0.0057 3.1322 9.8933 2.0125 28.9975 1.1663 0.5826 -11.5290 'International Tables Vol C 4.2.6.8 and 6.1.1.4'
O 0.0106 0.0060 3.0485 13.2771 2.2868 5.7011 1.5463 0.3239 0.8670 32.9089 0.2508 'International Tables Vol C 4.2.6.8 and 6.1.1.4'
Re -1.0185 7.2310 28.7621 1.6719 15.7189 9.0923 14.5564 0.3505 5.4417 52.0861 10.4720 'International Tables Vol C 4.2.6.8 and 6.1.1.4'

loop_
_geom_angle_atom_site_label_1
_geom_angle_atom_site_label_2
_geom_angle_atom_site_label_3
_geom_angle
_geom_angle_publ_flag
O1 Re1 N2 81.63(10) yes
O1 Re1 N4 82.37(11) yes
N2 Re1 N4 80.96(10) yes
O1 Re1 C37 177.77(11) yes
N2 Re1 C37 97.26(12) yes
N4 Re1 C37 95.56(11) yes
O1 Re1 C38 92.90(17) yes
N2 Re1 C38 174.45(16) yes
N4 Re1 C38 97.48(15) yes
C37 Re1 C38 88.18(18) yes
O1 Re1 C39 95.89(14) yes
N2 Re1 C39 94.30(12) yes
N4 Re1 C39 175.13(12) yes
C37 Re1 C39 86.11(14) yes
C38 Re1 C39 87.14(17) yes
C2 C1 N1 112.8(3) yes
C2 C1 N3 109.5(2) yes
N1 C1 N3 109.4(2) yes
C2 C1 H11 108.379 no
N1 C1 H11 108.379 no
N3 C1 H11 108.379 no
C1 C2 O1 115.4(3) yes
C1 C2 O2 117.9(4) yes
O1 C2 O2 126.6(4) yes
Re1 O1 C2 124.8(2) yes
C1 N1 N2 119.9(2) yes
C1 N1 C5 128.3(3) yes
N2 N1 C5 111.2(3) yes
Re1 N2 N1 118.54(19) yes
Re1 N2 C3 135.4(2) yes
N1 N2 C3 106.0(2) yes
N2 C3 C4 109.6(3) yes
N2 C3 C6 122.3(3) yes
C4 C3 C6 128.0(3) yes
C3 C4 C5 106.8(3) yes
C3 C4 H41 126.611 no
C5 C4 H41 126.611 no
C4 C5 N1 106.4(3) yes
C4 C5 C13 130.6(3) yes
N1 C5 C13 122.7(3) yes
C3 C6 C7 119.8(3) yes
C3 C6 C11 121.8(3) yes
C7 C6 C11 118.3(3) yes
C6 C7 C8 121.5(4) yes
C6 C7 H71 119.237 no
C8 C7 H71 119.237 no
C7 C8 C9 119.4(4) yes
C7 C8 H81 120.282 no
C9 C8 H81 120.283 no
C8 C9 C10 120.6(4) yes
C8 C9 H91 119.704 no
C10 C9 H91 119.703 no
C9 C10 C11 119.6(4) yes
C9 C10 H101 120.204 no
C11 C10 H101 120.204 no
C6 C11 C10 120.5(3) yes
C6 C11 O3 115.7(3) yes
C10 C11 O3 123.8(3) yes
C11 O3 C12 116.9(3) yes
O3 C12 H121 109.467 no
O3 C12 H122 109.467 no
H121 C12 H122 109.476 no
O3 C12 H123 109.466 no
H121 C12 H123 109.475 no
H122 C12 H123 109.476 no
C5 C13 C14 118.5(3) yes
C5 C13 C18 122.3(3) yes
C14 C13 C18 119.2(3) yes
C13 C14 C15 120.8(4) yes
C13 C14 H141 119.586 no
C15 C14 H141 119.586 no
C14 C15 C16 119.4(4) yes
C14 C15 H151 120.277 no
C16 C15 H151 120.277 no
C15 C16 C17 121.5(3) yes
C15 C16 H161 119.259 no
C17 C16 H161 119.258 no
C16 C17 C18 119.2(4) yes
C16 C17 H171 120.383 no
C18 C17 H171 120.382 no
C13 C18 C17 119.7(3) yes
C13 C18 O4 116.1(3) yes
C17 C18 O4 124.2(3) yes
C18 O4 C19 118.0(3) yes
O4 C19 H191 109.467 no
O4 C19 H192 109.466 no
H191 C19 H192 109.476 no
O4 C19 H193 109.467 no
H191 C19 H193 109.476 no
H192 C19 H193 109.476 no
C1 N3 N4 119.1(3) yes
C1 N3 C22 128.8(3) yes
N4 N3 C22 111.7(3) yes
Re1 N4 N3 119.3(2) yes
Re1 N4 C20 134.8(2) yes
N3 N4 C20 105.2(3) yes
N4 C20 C21 110.5(3) yes
N4 C20 C23 121.7(3) yes
C21 C20 C23 127.8(3) yes
C20 C21 C22 106.5(3) yes
C20 C21 H211 126.752 no
C22 C21 H211 126.752 no
C21 C22 N3 106.0(3) yes
C21 C22 C30 139.2(4) yes
N3 C22 C30 113.0(4) yes
C21 C22 N3 106.0(3) yes
C21 C22 C80 114.9(4) yes
N3 C22 C80 134.6(4) yes
C20 C23 C24 120.7(3) yes
C20 C23 C28 118.9(4) yes
C24 C23 C28 120.4(4) yes
C23 C24 C25 120.6(5) yes
C23 C24 H241 119.712 no
C25 C24 H241 119.712 no
C24 C25 C26 118.5(6) yes
C24 C25 H251 120.772 no
C26 C25 H251 120.772 no
C25 C26 C27 121.7(4) yes
C25 C26 H261 119.131 no
C27 C26 H261 119.131 no
C26 C27 C28 120.1(5) yes
C26 C27 H271 119.930 no
C28 C27 H271 119.931 no
C23 C28 C27 118.7(5) yes
C23 C28 O5 115.9(3) yes
C27 C28 O5 125.4(5) yes
C28 O5 C29 117.3(4) yes
O5 C29 H291 109.467 no
O5 C29 H292 109.467 no
H291 C29 H292 109.476 no
O5 C29 H293 109.467 no
H291 C29 H293 109.476 no
H292 C29 H293 109.476 no
C22 C30 C31 122.5(7) yes
C22 C30 C35 117.5(5) yes
C31 C30 C35 120.0(7) yes
C30 C31 C32 119.0(10) yes
C30 C31 H311 120.498 no
C32 C31 H311 120.495 no
C31 C32 C33 119.8(9) yes
C31 C32 H321 120.084 no
C33 C32 H321 120.084 no
C32 C33 C34 121.2(7) yes
C32 C33 H331 119.395 no
C34 C33 H331 119.404 no
C33 C34 C35 119.6(8) yes
C33 C34 H341 120.191 no
C35 C34 H341 120.223 no
C30 C35 C34 120.2(7) yes
C30 C35 O6 118.0(6) yes
C34 C35 O6 121.8(7) yes
C35 O6 C36 116.0(7) yes
O6 C36 H361 109.468 no
O6 C36 H362 109.466 no
H361 C36 H362 109.476 no
O6 C36 H363 109.466 no
H361 C36 H363 109.477 no
H362 C36 H363 109.474 no
C22 C80 C81 122.9(6) yes
C22 C80 C85 116.9(6) yes
C81 C80 C85 120.2(7) yes
C80 C81 C82 118.9(9) yes
C80 C81 H811 120.542 no
C82 C81 H811 120.545 no
C81 C82 C83 120.0(10) yes
C81 C82 H821 119.992 no
C83 C82 H821 119.993 no
C82 C83 C84 120.9(8) yes
C82 C83 H831 119.568 no
C84 C83 H831 119.557 no
C83 C84 C85 118.4(9) yes
C83 C84 H841 120.829 no
C85 C84 H841 120.808 no
C84 C85 C80 121.5(8) yes
C84 C85 O56 122.8(8) yes
C80 C85 O56 115.7(7) yes
C85 O56 C86 117.8(9) yes
O56 C86 H861 109.466 no
O56 C86 H862 109.471 no
H861 C86 H862 109.478 no
O56 C86 H863 109.461 no
H861 C86 H863 109.475 no
H862 C86 H863 109.476 no
Re1 C37 O7 177.6(3) yes
Re1 C38 O8 176.4(4) yes
Re1 C39 O9 177.3(3) yes

loop_
_geom_bond_atom_site_label_1
_geom_bond_atom_site_label_2
_geom_bond_distance
_geom_bond_publ_flag
Re1 O1 2.148(3) yes
Re1 N2 2.180(2) yes
Re1 N4 2.189(3) yes
Re1 C37 1.908(4) yes
Re1 C38 1.912(4) yes
Re1 C39 1.908(4) yes
C1 C2 1.546(5) yes
C1 N1 1.451(4) yes
C1 N3 1.454(4) yes
C1 H11 1.000 no
C2 O1 1.280(5) yes
C2 O2 1.222(4) yes
N1 N2 1.372(3) yes
N1 C5 1.358(4) yes
N2 C3 1.337(4) yes
C3 C4 1.406(4) yes
C3 C6 1.476(4) yes
C4 C5 1.372(5) yes
C4 H41 1.000 no
C5 C13 1.480(4) yes
C6 C7 1.384(5) yes
C6 C11 1.399(5) yes
C7 C8 1.395(6) yes
C7 H71 1.000 no
C8 C9 1.370(6) yes
C8 H81 1.000 no
C9 C10 1.392(6) yes
C9 H91 1.000 no
C10 C11 1.395(5) yes
C10 H101 1.000 no
C11 O3 1.373(4) yes
O3 C12 1.434(5) yes
C12 H121 1.000 no
C12 H122 1.000 no
C12 H123 1.000 no
C13 C14 1.385(5) yes
C13 C18 1.402(5) yes
C14 C15 1.390(6) yes
C14 H141 1.000 no
C15 C16 1.365(6) yes
C15 H151 1.000 no
C16 C17 1.385(6) yes
C16 H161 1.000 no
C17 C18 1.399(4) yes
C17 H171 1.000 no
C18 O4 1.357(4) yes
O4 C19 1.436(5) yes
C19 H191 1.000 no
C19 H192 1.000 no
C19 H193 1.000 no
N3 N4 1.363(4) yes
N3 C22 1.357(5) yes
N4 C20 1.334(4) yes
C20 C21 1.392(5) yes
C20 C23 1.490(5) yes
C21 C22 1.373(6) yes
C21 H211 1.000 no
C22 C30 1.560(7) yes
C22 C80 1.469(7) yes
C23 C24 1.369(7) yes
C23 C28 1.407(6) yes
C24 C25 1.400(6) yes
C24 H241 1.000 no
C25 C26 1.386(10) yes
C25 H251 1.000 no
C26 C27 1.361(10) yes
C26 H261 1.000 no
C27 C28 1.398(7) yes
C27 H271 1.000 no
C28 O5 1.363(6) yes
O5 C29 1.441(5) yes
C29 H291 1.000 no
C29 H292 1.000 no
C29 H293 1.000 no
C30 C31 1.396(13) yes
C30 C35 1.403(9) yes
C31 C32 1.416(13) yes
C31 H311 1.000 no
C32 C33 1.379(13) yes
C32 H321 1.000 no
C33 C34 1.381(13) yes
C33 H331 1.000 no
C34 C35 1.391(12) yes
C34 H341 1.000 no
C35 O6 1.339(10) yes
O6 C36 1.444(10) yes
C36 H361 1.000 no
C36 H362 1.000 no
C36 H363 1.000 no
C80 C81 1.389(13) yes
C80 C85 1.372(10) yes
C81 C82 1.412(12) yes
C81 H811 1.000 no
C82 C83 1.379(14) yes
C82 H821 1.000 no
C83 C84 1.389(14) yes
C83 H831 1.000 no
C84 C85 1.397(14) yes
C84 H841 1.000 no
C85 O56 1.382(12) yes
O56 C86 1.429(12) yes
C86 H861 1.000 no
C86 H862 1.000 no
C86 H863 1.000 no
C37 O7 1.152(4) yes
C38 O8 1.147(5) yes
C39 O9 1.154(5) yes
